data_4346805
loop_
_publ_author_name
'Stevens, Charlotte J.'
'Prescimone, Alessandro'
'Tuna, Floriana'
'McInnes, Eric J. L.'
'Parsons, Simon'
'Morrison, Carole A.'
'Arnold, Polly L.'
'Love, Jason B.'

_publ_section_title
;
 Inter- versus Intramolecular Structural Manipulation of a Dichromium(II)
 Pacman Complex through Pressure Variation.
;
_journal_issue 1
_journal_name_full 'Inorganic chemistry'
_journal_page_first 214
_journal_page_last 220
_journal_paper_doi 10.1021/acs.inorgchem.5b02151
_journal_volume 55
_journal_year 2016
_chemical_compound_source C.Stevens
_chemical_formula_moiety 'C48 H46 Cr2 N8'
_chemical_formula_sum 'C48 H46 Cr2 N8'
_chemical_formula_weight 838.94
_space_group_IT_number 15
_space_group_name_Hall '-C 2yc'
_space_group_name_H-M_alt 'C 1 2/c 1'
_symmetry_cell_setting monoclinic
_symmetry_space_group_name_Hall '-C 2yc'
_symmetry_space_group_name_H-M 'C 1 2/c 1'
_atom_sites_solution_hydrogens difmap
_atom_sites_solution_primary 'from 2.1 GPa structure'
_audit_creation_date 2014-08-21
_audit_creation_method CRYSTALS_ver_14.52
_cell_angle_alpha 90
_cell_angle_beta 118.194(6)
_cell_angle_gamma 90
_cell_formula_units_Z 4
_cell_length_a 20.274(2)
_cell_length_b 13.0829(16)
_cell_length_c 14.7075(18)
_cell_measurement_reflns_used 4688
_cell_measurement_temperature 300
_cell_measurement_theta_max 18
_cell_measurement_theta_min 3
_cell_volume 3438.2(7)
_computing_cell_refinement 'SAINT (Siemens ,1995)'
_computing_data_reduction 'SAINT (Siemens ,1995)'
_computing_molecular_graphics 'CAMERON (Watkin et al., 1996)'
_computing_publication_material 'CRYSTALS (Betteridge et al., 2003)'
_computing_structure_refinement 'CRYSTALS (Betteridge et al., 2003)'
_computing_structure_solution 'USER DEFINED STRUCTURE SOLUTION'
_diffrn_ambient_pressure 3000000
_diffrn_ambient_temperature 300
_diffrn_measured_fraction_theta_full 0.614
_diffrn_measured_fraction_theta_max 0.614
_diffrn_measurement_device 'Rigaku Saturn 724 CCD'
_diffrn_measurement_device_type Area
_diffrn_measurement_method \w
_diffrn_radiation_monochromator silicon
_diffrn_radiation_type 'Synchrotron - Diamond Light Source Beamline I19'
_diffrn_radiation_wavelength 0.48590
_diffrn_reflns_av_R_equivalents 0.064
_diffrn_reflns_limit_h_max 24
_diffrn_reflns_limit_h_min -24
_diffrn_reflns_limit_k_max 14
_diffrn_reflns_limit_k_min -14
_diffrn_reflns_limit_l_max 17
_diffrn_reflns_limit_l_min -17
_diffrn_reflns_number 7671
_diffrn_reflns_theta_full 17.700
_diffrn_reflns_theta_max 17.708
_diffrn_reflns_theta_min 2.319
_diffrn_standards_number 0
_exptl_absorpt_coefficient_mu 0.249
_exptl_absorpt_correction_T_max 0.97
_exptl_absorpt_correction_T_min 0.79
_exptl_absorpt_correction_type multi-scan
_exptl_absorpt_process_details 'SADABS (Siemens, 1996)'
_exptl_crystal_colour 'dark brown'
_exptl_crystal_density_diffrn 1.621
_exptl_crystal_density_method 'not measured'
_exptl_crystal_description block
_exptl_crystal_F_000 1752
_exptl_crystal_recrystallization_method
; 
 
;
_exptl_crystal_size_max 0.080
_exptl_crystal_size_mid 0.060
_exptl_crystal_size_min 0.050
_refine_diff_density_max 0.35
_refine_diff_density_min -0.32
_refine_ls_extinction_method None
_refine_ls_goodness_of_fit_ref 1.0057
_refine_ls_hydrogen_treatment noref
_refine_ls_matrix_type full
_refine_ls_number_parameters 262
_refine_ls_number_reflns 1682
_refine_ls_number_restraints 86
_refine_ls_R_factor_all 0.0813
_refine_ls_R_factor_gt 0.0607
_refine_ls_shift/su_max 0.0006921
_refine_ls_shift/su_mean 0.0000491
_refine_ls_structure_factor_coef F
_refine_ls_weighting_details
;
 Method, part 1, Chebychev polynomial, (Watkin, 1994, Prince, 1982) 
 [weight] = 1.0/[A~0~*T~0~(x)+A~1~*T~1~(x) ... +A~n-1~]*T~n-1~(x)] 
 where A~i~ are the Chebychev coefficients listed below and x= Fcalc/Fmax 
 Method = Robust Weighting (Prince, 1982) 
 W = [weight] * [1-(deltaF/6*sigmaF)^2^]^2^ 
 A~i~ are: 
 0.577 0.221 0.384 0.230E-01 0.195 
;
_refine_ls_weighting_scheme calc
_refine_ls_wR_factor_all 0.0842
_refine_ls_wR_factor_gt 0.0606
_refine_ls_wR_factor_ref 0.0606
_reflns_limit_h_max 22
_reflns_limit_h_min -24
_reflns_limit_k_max 14
_reflns_limit_k_min 0
_reflns_limit_l_max 17
_reflns_limit_l_min 0
_reflns_number_gt 1682
_reflns_number_total 2176
_reflns_threshold_expression I>2.0\s(I)
_oxford_diffrn_Wilson_B_factor 0.00
_oxford_diffrn_Wilson_scale 0.00
_oxford_refine_ls_r_factor_ref 0.0607
_oxford_refine_ls_scale 0.1550(7)
_oxford_reflns_number_all 2103
_oxford_reflns_threshold_expression_ref I>2.0\s(I)
_oxford_structure_analysis_title 'crpak5_0m in C2/c'
_cod_data_source_file 3_00GPa.cif
_cod_data_source_block 3_00GPa
_cod_original_cell_volume 3438.1(4)
_cod_original_sg_symbol_H-M 'C 1 2/c 1 '
_cod_database_code 4346805

loop_
_symmetry_equiv_pos_as_xyz
x,y,z
-x,-y,-z
x+1/2,y+1/2,z
-x+1/2,-y+1/2,-z
-x,y,-z+1/2
x,-y,z+1/2
-x+1/2,y+1/2,-z+1/2
x+1/2,-y+1/2,z+1/2

loop_
_atom_site_label
_atom_site_type_symbol
_atom_site_fract_x
_atom_site_fract_y
_atom_site_fract_z
_atom_site_U_iso_or_equiv
_atom_site_occupancy
_atom_site_adp_type
_atom_site_refinement_flags_adp
Cr1 Cr 0.58552(3) 0.66689(5) 0.77906(5) 0.0233 1.0000 Uani .
N1 N 0.54236(16) 0.7337(2) 0.8694(2) 0.0222 1.0000 Uani U
N2 N 0.58615(16) 0.5475(2) 0.8613(2) 0.0213 1.0000 Uani U
N3 N 0.65139(15) 0.5851(2) 0.7429(2) 0.0192 1.0000 Uani U
N4 N 0.60414(16) 0.7668(2) 0.6852(2) 0.0220 1.0000 Uani U
C1 C 0.53951(18) 0.6665(3) 0.9353(3) 0.0200 1.0000 Uani U
C2 C 0.56539(18) 0.5669(3) 0.9357(3) 0.0202 1.0000 Uani U
C3 C 0.58225(19) 0.4802(3) 0.9999(3) 0.0224 1.0000 Uani U
C4 C 0.6143(2) 0.4091(3) 0.9605(3) 0.0243 1.0000 Uani U
C5 C 0.61688(17) 0.4559(3) 0.8761(3) 0.0187 1.0000 Uani U
C6 C 0.64352(18) 0.4107(3) 0.8039(3) 0.0208 1.0000 Uani U
C7 C 0.6955(2) 0.3218(3) 0.8543(3) 0.0293 1.0000 Uani U
C8 C 0.57230(19) 0.3740(3) 0.7073(3) 0.0251 1.0000 Uani U
C9 C 0.67925(17) 0.4915(3) 0.7664(3) 0.0197 1.0000 Uani U
C10 C 0.73533(18) 0.4806(3) 0.7365(3) 0.0234 1.0000 Uani U
C11 C 0.74198(18) 0.5738(3) 0.6964(3) 0.0251 1.0000 Uani U
C12 C 0.68825(18) 0.6397(3) 0.7008(3) 0.0207 1.0000 Uani U
C13 C 0.65692(18) 0.7374(3) 0.6641(3) 0.0199 1.0000 Uani U
C14 C 0.55696(18) 0.8517(3) 0.6481(3) 0.0201 1.0000 Uani U
C15 C 0.57866(19) 0.9500(3) 0.6392(3) 0.0238 1.0000 Uani U
C16 C 0.5318(2) 1.0335(3) 0.6244(3) 0.0237 1.0000 Uani U
C17 C 0.5606(3) 1.1371(3) 0.6207(3) 0.0360 1.0000 Uani U
C18 C 0.5909(3) 1.1050(4) 0.8963(4) 0.0417 1.0000 Uani U
C19 C 0.5390(2) 1.0169(3) 0.8843(3) 0.0255 1.0000 Uani U
C20 C 0.56256(19) 0.9178(3) 0.8808(3) 0.0227 1.0000 Uani U
C21 C 0.51655(18) 0.8348(3) 0.8684(3) 0.0192 1.0000 Uani U
C22 C 0.7785(2) 0.7687(4) 0.9325(3) 0.0412 1.0000 Uani U
C23 C 0.7683(2) 0.6693(4) 0.9550(3) 0.0394 1.0000 Uani U
C24 C 0.7398(3) 0.6515(4) 1.0223(4) 0.0415 1.0000 Uani U
H11 H 0.5205 0.6856 0.9808 0.0249 1.0000 Uiso .
H31 H 0.5738 0.4713 1.0577 0.0264 1.0000 Uiso .
H41 H 0.6313 0.3425 0.9859 0.0288 1.0000 Uiso .
H71 H 0.7114 0.2945 0.8078 0.0355 1.0000 Uiso .
H72 H 0.7379 0.3444 0.9152 0.0355 1.0000 Uiso .
H73 H 0.6701 0.2703 0.8712 0.0355 1.0000 Uiso .
H81 H 0.5861 0.3448 0.6595 0.0302 1.0000 Uiso .
H82 H 0.5402 0.4308 0.6761 0.0302 1.0000 Uiso .
H83 H 0.5471 0.3246 0.7267 0.0302 1.0000 Uiso .
H101 H 0.7636 0.4206 0.7427 0.0285 1.0000 Uiso .
H111 H 0.7762 0.5897 0.6711 0.0309 1.0000 Uiso .
H131 H 0.6737 0.7792 0.6263 0.0239 1.0000 Uiso .
H151 H 0.6263 0.9602 0.6433 0.0291 1.0000 Uiso .
H171 H 0.5238 1.1868 0.6106 0.0441 1.0000 Uiso .
H172 H 0.6046 1.1506 0.6842 0.0441 1.0000 Uiso .
H173 H 0.5727 1.1405 0.5657 0.0441 1.0000 Uiso .
H181 H 0.6361 1.0797 0.9014 0.0496 1.0000 Uiso .
H182 H 0.6010 1.1422 0.9574 0.0496 1.0000 Uiso .
H183 H 0.5673 1.1492 0.8385 0.0496 1.0000 Uiso .
H201 H 0.6107 0.9066 0.8864 0.0280 1.0000 Uiso .
H221 H 0.7979 0.7826 0.8859 0.0513 1.0000 Uiso .
H231 H 0.7811 0.6140 0.9247 0.0478 1.0000 Uiso .
H241 H 0.7327 0.5835 1.0378 0.0507 1.0000 Uiso .

loop_
_atom_site_aniso_label
_atom_site_aniso_U_11
_atom_site_aniso_U_22
_atom_site_aniso_U_33
_atom_site_aniso_U_23
_atom_site_aniso_U_13
_atom_site_aniso_U_12
Cr1 0.0309(4) 0.0139(4) 0.0343(4) 0.0071(2) 0.0230(3) 0.0076(2)
N1 0.0242(12) 0.0171(16) 0.0274(15) 0.0029(10) 0.0140(11) 0.0054(10)
N2 0.0259(13) 0.0155(16) 0.0259(15) 0.0016(10) 0.0150(11) 0.0035(10)
N3 0.0200(12) 0.0157(16) 0.0213(14) -0.0001(10) 0.0092(10) 0.0008(10)
N4 0.0228(12) 0.0179(17) 0.0286(15) 0.0031(10) 0.0147(11) 0.0014(10)
C1 0.0238(15) 0.0179(19) 0.0199(16) -0.0020(11) 0.0117(12) 0.0023(12)
C2 0.0219(14) 0.0190(18) 0.0204(15) 0.0021(11) 0.0106(12) 0.0032(12)
C3 0.0282(16) 0.018(2) 0.0235(17) 0.0028(11) 0.0140(13) 0.0024(13)
C4 0.0299(16) 0.020(2) 0.0269(17) 0.0042(12) 0.0164(14) 0.0055(13)
C5 0.0170(13) 0.0160(18) 0.0226(15) 0.0031(11) 0.0091(11) 0.0039(11)
C6 0.0215(14) 0.016(2) 0.0252(16) 0.0007(11) 0.0112(11) 0.0033(11)
C7 0.0280(16) 0.019(2) 0.045(2) 0.0060(14) 0.0205(16) 0.0088(13)
C8 0.0261(15) 0.020(2) 0.0321(18) -0.0056(13) 0.0161(13) -0.0047(13)
C9 0.0192(13) 0.0154(17) 0.0239(17) -0.0033(11) 0.0095(11) -0.0002(11)
C10 0.0188(14) 0.019(2) 0.0319(19) -0.0015(13) 0.0113(12) 0.0019(12)
C11 0.0206(14) 0.021(2) 0.035(2) -0.0011(13) 0.0152(14) -0.0011(12)
C12 0.0213(14) 0.0177(19) 0.0224(16) -0.0012(11) 0.0097(12) -0.0008(11)
C13 0.0197(13) 0.0193(19) 0.0224(16) 0.0009(11) 0.0113(11) -0.0020(11)
C14 0.0236(13) 0.0153(16) 0.0220(16) 0.0007(11) 0.0112(12) -0.0011(10)
C15 0.0228(14) 0.0183(17) 0.0270(17) 0.0014(12) 0.0091(13) -0.0027(11)
C16 0.0329(15) 0.0173(17) 0.0175(16) 0.0017(12) 0.0092(13) -0.0003(11)
C17 0.054(2) 0.017(2) 0.037(2) 0.0006(15) 0.0212(19) -0.0061(16)
C18 0.054(2) 0.030(3) 0.047(3) -0.0086(17) 0.028(2) -0.0203(18)
C19 0.0323(15) 0.0167(18) 0.0249(18) 0.0004(12) 0.0113(14) -0.0042(12)
C20 0.0250(14) 0.0211(17) 0.0245(17) -0.0011(13) 0.0137(13) -0.0015(11)
C21 0.0229(13) 0.0155(16) 0.0197(16) -0.0019(11) 0.0103(12) 0.0005(11)
C22 0.0286(18) 0.057(3) 0.033(2) 0.0035(16) 0.0098(15) -0.0051(17)
C23 0.0273(17) 0.050(3) 0.028(2) -0.0039(16) 0.0024(14) -0.0030(16)
C24 0.0354(19) 0.042(3) 0.037(2) 0.0050(16) 0.0093(15) -0.0081(17)

loop_
_atom_type_symbol
_atom_type_scat_dispersion_real
_atom_type_scat_dispersion_imag
_atom_type_scat_Cromer_Mann_a1
_atom_type_scat_Cromer_Mann_b1
_atom_type_scat_Cromer_Mann_a2
_atom_type_scat_Cromer_Mann_b2
_atom_type_scat_Cromer_Mann_a3
_atom_type_scat_Cromer_Mann_b3
_atom_type_scat_Cromer_Mann_a4
_atom_type_scat_Cromer_Mann_b4
_atom_type_scat_Cromer_Mann_c
_atom_type_scat_source
C 0.0006 0.0007 2.3100 20.8439 1.0200 10.2075 1.5886 0.5687 0.8650 51.6512 0.2156 'International Tables Vol C 4.2.6.8 and 6.1.1.4'
H 0.0000 0.0000 0.4930 10.5109 0.3229 26.1257 0.1402 3.1424 0.0408 57.7998 0.0030 'International Tables Vol C 4.2.6.8 and 6.1.1.4'
N 0.0016 0.0014 12.2126 0.0057 3.1322 9.8933 2.0125 28.9975 1.1663 0.5826 -11.5290 'International Tables Vol C 4.2.6.8 and 6.1.1.4'
Cr 0.2102 0.3048 10.6406 6.1038 7.3537 0.3920 3.3240 20.2626 1.4922 98.7399 1.1832 'International Tables Vol C 4.2.6.8 and 6.1.1.4'

loop_
_geom_angle_atom_site_label_1
_geom_angle_site_symmetry_1
_geom_angle_atom_site_label_2
_geom_angle_atom_site_label_3
_geom_angle_site_symmetry_3
_geom_angle
_geom_angle_publ_flag
N1 5_656 Cr1 N1 . 81.06(13) yes
N1 5_656 Cr1 N2 . 119.41(11) yes
N1 . Cr1 N2 . 79.92(13) yes
N1 5_656 Cr1 N3 . 119.01(11) yes
N1 . Cr1 N3 . 159.49(12) yes
N2 . Cr1 N3 . 85.77(13) yes
N1 5_656 Cr1 N4 . 69.73(10) yes
N1 . Cr1 N4 . 115.04(13) yes
N2 . Cr1 N4 . 164.36(13) yes
N3 . Cr1 N4 . 78.60(13) yes
Cr1 . N1 Cr1 5_656 83.00(11) yes
Cr1 . N1 C1 . 111.2(2) yes
Cr1 5_656 N1 C1 . 91.2(2) yes
Cr1 . N1 C21 . 130.1(2) yes
Cr1 5_656 N1 C21 . 94.99(19) yes
C1 . N1 C21 . 118.7(3) yes
Cr1 . N2 C2 . 115.4(2) yes
Cr1 . N2 C5 . 133.3(3) yes
C2 . N2 C5 . 109.6(3) yes
Cr1 . N3 C9 . 133.8(3) yes
Cr1 . N3 C12 . 114.9(2) yes
C9 . N3 C12 . 110.0(3) yes
Cr1 . N4 C13 . 113.7(2) yes
Cr1 . N4 C14 . 117.2(2) yes
C13 . N4 C14 . 128.9(3) yes
N1 . C1 C2 . 118.1(3) yes
N1 . C1 H11 . 120.8 no
C2 . C1 H11 . 121.1 no
C1 . C2 N2 . 115.1(3) yes
C1 . C2 C3 . 136.1(4) yes
N2 . C2 C3 . 108.5(3) yes
C2 . C3 C4 . 105.6(3) yes
C2 . C3 H31 . 127.5 no
C4 . C3 H31 . 126.9 no
C3 . C4 C5 . 107.0(3) yes
C3 . C4 H41 . 126.7 no
C5 . C4 H41 . 126.2 no
C4 . C5 N2 . 109.2(3) yes
C4 . C5 C6 . 128.4(3) yes
N2 . C5 C6 . 122.3(3) yes
C5 . C6 C7 . 110.7(3) yes
C5 . C6 C8 . 106.1(3) yes
C7 . C6 C8 . 110.1(3) yes
C5 . C6 C9 . 111.7(3) yes
C7 . C6 C9 . 111.8(3) yes
C8 . C6 C9 . 106.2(3) yes
C6 . C7 H71 . 109.3 no
C6 . C7 H72 . 109.5 no
H71 . C7 H72 . 109.3 no
C6 . C7 H73 . 109.7 no
H71 . C7 H73 . 109.4 no
H72 . C7 H73 . 109.6 no
C6 . C8 H81 . 109.3 no
C6 . C8 H82 . 109.2 no
H81 . C8 H82 . 109.3 no
C6 . C8 H83 . 109.7 no
H81 . C8 H83 . 109.6 no
H82 . C8 H83 . 109.6 no
C6 . C9 N3 . 121.2(3) yes
C6 . C9 C10 . 129.4(3) yes
N3 . C9 C10 . 108.7(3) yes
C9 . C10 C11 . 107.4(3) yes
C9 . C10 H101 . 126.4 no
C11 . C10 H101 . 126.2 no
C10 . C11 C12 . 106.5(3) yes
C10 . C11 H111 . 126.4 no
C12 . C11 H111 . 127.1 no
C11 . C12 N3 . 107.4(3) yes
C11 . C12 C13 . 138.5(4) yes
N3 . C12 C13 . 113.5(3) yes
C12 . C13 N4 . 116.5(3) yes
C12 . C13 H131 . 121.5 no
N4 . C13 H131 . 121.9 no
C21 5_656 C14 N4 . 114.5(3) yes
C21 5_656 C14 C15 . 119.1(3) yes
N4 . C14 C15 . 125.8(3) yes
C14 . C15 C16 . 121.2(3) yes
C14 . C15 H151 . 118.9 no
C16 . C15 H151 . 119.9 no
C19 5_656 C16 C15 . 119.1(4) yes
C19 5_656 C16 C17 . 122.9(4) yes
C15 . C16 C17 . 117.9(4) yes
C16 . C17 H171 . 109.6 no
C16 . C17 H172 . 109.5 no
H171 . C17 H172 . 109.2 no
C16 . C17 H173 . 109.7 no
H171 . C17 H173 . 109.6 no
H172 . C17 H173 . 109.1 no
C19 . C18 H181 . 109.7 no
C19 . C18 H182 . 108.9 no
H181 . C18 H182 . 109.6 no
C19 . C18 H183 . 109.3 no
H181 . C18 H183 . 110.2 no
H182 . C18 H183 . 109.1 no
C18 . C19 C16 5_656 121.4(4) yes
C18 . C19 C20 . 118.8(4) yes
C16 5_656 C19 C20 . 119.8(3) yes
C19 . C20 C21 . 120.9(3) yes
C19 . C20 H201 . 119.8 no
C21 . C20 H201 . 119.3 no
N1 . C21 C14 5_656 120.2(3) yes
N1 . C21 C20 . 120.5(3) yes
C14 5_656 C21 C20 . 119.3(3) yes
C24 4_667 C22 C23 . 119.4(5) yes
C24 4_667 C22 H221 . 119.8 no
C23 . C22 H221 . 120.8 no
C22 . C23 C24 . 119.5(5) yes
C22 . C23 H231 . 119.9 no
C24 . C23 H231 . 120.6 no
C23 . C24 C22 4_667 121.1(5) yes
C23 . C24 H241 . 119.6 no
C22 4_667 C24 H241 . 119.3 no

loop_
_geom_bond_atom_site_label_1
_geom_bond_atom_site_label_2
_geom_bond_site_symmetry_2
_geom_bond_distance
_geom_bond_publ_flag
Cr1 N1 5_656 2.627(3) yes
Cr1 N1 . 2.096(3) yes
Cr1 N2 . 1.972(3) yes
Cr1 N3 . 1.970(3) yes
Cr1 N4 . 2.061(3) yes
N1 C1 . 1.329(5) yes
N1 C21 . 1.420(5) yes
N2 C2 . 1.369(5) yes
N2 C5 . 1.321(5) yes
N3 C9 . 1.324(5) yes
N3 C12 . 1.375(5) yes
N4 C13 . 1.306(5) yes
N4 C14 . 1.398(5) yes
C1 C2 . 1.405(5) yes
C1 H11 . 0.949 no
C2 C3 . 1.410(5) yes
C3 C4 . 1.407(5) yes
C3 H31 . 0.952 no
C4 C5 . 1.407(5) yes
C4 H41 . 0.947 no
C5 C6 . 1.519(5) yes
C6 C7 . 1.508(5) yes
C6 C8 . 1.548(5) yes
C6 C9 . 1.525(5) yes
C7 H71 . 0.953 no
C7 H72 . 0.950 no
C7 H73 . 0.949 no
C8 H81 . 0.950 no
C8 H82 . 0.951 no
C8 H83 . 0.948 no
C9 C10 . 1.407(5) yes
C10 C11 . 1.388(6) yes
C10 H101 . 0.950 no
C11 C12 . 1.414(5) yes
C11 H111 . 0.952 no
C12 C13 . 1.416(6) yes
C13 H131 . 0.951 no
C14 C21 5_656 1.410(5) yes
C14 C15 . 1.385(5) yes
C15 C16 . 1.396(6) yes
C15 H151 . 0.948 no
C16 C19 5_656 1.397(6) yes
C16 C17 . 1.487(6) yes
C17 H171 . 0.949 no
C17 H172 . 0.955 no
C17 H173 . 0.950 no
C18 C19 . 1.515(5) yes
C18 H181 . 0.943 no
C18 H182 . 0.955 no
C18 H183 . 0.949 no
C19 C20 . 1.391(6) yes
C20 C21 . 1.387(5) yes
C20 H201 . 0.950 no
C22 C24 4_667 1.380(8) yes
C22 C23 . 1.382(7) yes
C22 H221 . 0.954 no
C23 C24 . 1.381(8) yes
C23 H231 . 0.949 no
C24 H241 . 0.945 no
